data_2225422
loop_
_publ_author_name
'Xie, Jiang-Bo'

_publ_section_title
;
 Poly[(dimethylformamide)(\m~4~-2,2'-sulfanediyldibenzoato)nickel(II)]
;
_journal_coeditor_code BG2334
_journal_issue 4
_journal_name_full 'Acta Crystallographica Section E'
_journal_page_first m368
_journal_paper_doi 10.1107/S1600536810007749
_journal_volume 66
_journal_year 2010
_chemical_formula_iupac '[Ni (C14 H8 O4 S) (C3 H7 N O)]'
_chemical_formula_moiety 'C34 H30 N2 Ni2 O10 S2'
_chemical_formula_sum 'C34 H30 N2 Ni2 O10 S2'
_chemical_formula_weight 808.12
_chemical_name_systematic
;
Poly[(dimethylformamide)(\m~4~-2,2'-sulfanediyldibenzoato)nickel(II)]
;
_space_group_IT_number 2
_symmetry_cell_setting triclinic
_symmetry_space_group_name_Hall '-P 1'
_symmetry_space_group_name_H-M 'P -1'
_atom_sites_solution_hydrogens geom
_atom_sites_solution_primary direct
_atom_sites_solution_secondary difmap
_audit_creation_method SHELXL-97
_cell_angle_alpha 67.2410(10)
_cell_angle_beta 79.0410(11)
_cell_angle_gamma 71.7960(10)
_cell_formula_units_Z 1
_cell_length_a 8.5196(2)
_cell_length_b 10.5240(2)
_cell_length_c 11.0138(3)
_cell_measurement_reflns_used 2701
_cell_measurement_temperature 298(2)
_cell_measurement_theta_max 22.34
_cell_measurement_theta_min 2.39
_cell_volume 862.33(4)
_computing_cell_refinement 'SAINT (Bruker, 2004)'
_computing_data_collection 'APEX2 (Bruker, 2004)'
_computing_data_reduction 'SAINT (Bruker, 2004)'
_computing_molecular_graphics 'XP in SHELXTL (Sheldrick, 2008)'
_computing_publication_material 'SHELXL97 (Sheldrick, 2008)'
_computing_structure_refinement 'SHELXL97 (Sheldrick, 2008)'
_computing_structure_solution 'SHELXS97 (Sheldrick, 2008)'
_diffrn_ambient_temperature 298(2)
_diffrn_measured_fraction_theta_full 0.991
_diffrn_measured_fraction_theta_max 0.991
_diffrn_measurement_device_type 'Bruker APEXII area-detector diffractometer'
_diffrn_measurement_method '\f and \w scan'
_diffrn_radiation_monochromator graphite
_diffrn_radiation_source 'fine-focus sealed tube'
_diffrn_radiation_type MoK\a
_diffrn_radiation_wavelength 0.71073
_diffrn_reflns_av_R_equivalents 0.0347
_diffrn_reflns_av_sigmaI/netI 0.0428
_diffrn_reflns_limit_h_max 10
_diffrn_reflns_limit_h_min -9
_diffrn_reflns_limit_k_max 12
_diffrn_reflns_limit_k_min -12
_diffrn_reflns_limit_l_max 13
_diffrn_reflns_limit_l_min -13
_diffrn_reflns_number 11190
_diffrn_reflns_theta_full 25.99
_diffrn_reflns_theta_max 25.99
_diffrn_reflns_theta_min 2.01
_exptl_absorpt_coefficient_mu 1.273
_exptl_absorpt_correction_T_max 0.7940
_exptl_absorpt_correction_T_min 0.7013
_exptl_absorpt_correction_type multi-scan
_exptl_absorpt_process_details '(SADABS; Sheldrick, 2004)'
_exptl_crystal_colour green
_exptl_crystal_density_diffrn 1.556
_exptl_crystal_density_method 'not measured'
_exptl_crystal_description block
_exptl_crystal_F_000 416
_exptl_crystal_size_max 0.30
_exptl_crystal_size_mid 0.25
_exptl_crystal_size_min 0.19
_refine_diff_density_max 0.435
_refine_diff_density_min -0.345
_refine_ls_extinction_method none
_refine_ls_goodness_of_fit_ref 1.009
_refine_ls_hydrogen_treatment constr
_refine_ls_matrix_type full
_refine_ls_number_parameters 228
_refine_ls_number_reflns 3350
_refine_ls_number_restraints 0
_refine_ls_restrained_S_all 1.009
_refine_ls_R_factor_all 0.0556
_refine_ls_R_factor_gt 0.0362
_refine_ls_shift/su_max 0.001
_refine_ls_shift/su_mean 0.000
_refine_ls_structure_factor_coef Fsqd
_refine_ls_weighting_details 'calc w=1/[\s^2^(Fo^2^)+(0.0295P)^2^+0.4000P] where P=(Fo^2^+2Fc^2^)/3'
_refine_ls_weighting_scheme calc
_refine_ls_wR_factor_gt 0.0703
_refine_ls_wR_factor_ref 0.0785
_reflns_number_gt 2553
_reflns_number_total 3350
_reflns_threshold_expression I>2\s(I)
_cod_data_source_file bg2334.cif
_cod_data_source_block I
_cod_original_cell_volume 862.33(3)
_cod_database_code 2225422
_cod_database_fobs_code 2225422

loop_
_symmetry_equiv_pos_as_xyz
'x, y, z'
'-x, -y, -z'

loop_
_atom_site_type_symbol
_atom_site_label
_atom_site_fract_x
_atom_site_fract_y
_atom_site_fract_z
_atom_site_U_iso_or_equiv
_atom_site_adp_type
_atom_site_calc_flag
_atom_site_refinement_flags
_atom_site_occupancy
_atom_site_disorder_assembly
_atom_site_disorder_group
Ni Ni1 0.37381(4) 0.57945(3) 0.55076(3) 0.03249(12) Uani d . 1 . .
S S1 -0.02998(9) 0.75102(9) 0.29878(7) 0.0481(2) Uani d . 1 . .
O O1 0.2572(2) 0.5904(2) 0.40641(19) 0.0499(5) Uani d . 1 . .
O O2 0.4743(3) 0.4593(2) 0.3200(2) 0.0551(6) Uani d . 1 . .
O O3 -0.3145(3) 0.5998(2) 0.33626(19) 0.0501(5) Uani d . 1 . .
O O4 -0.5286(2) 0.7322(2) 0.4242(2) 0.0521(5) Uani d . 1 . .
O O5 0.1675(3) 0.7125(2) 0.6255(2) 0.0547(6) Uani d . 1 . .
N N1 -0.1056(3) 0.8241(3) 0.6247(3) 0.0535(7) Uani d . 1 . .
C C1 0.3275(4) 0.5360(3) 0.3199(3) 0.0417(7) Uani d . 1 . .
C C2 0.2315(3) 0.5674(3) 0.2057(3) 0.0381(6) Uani d . 1 . .
C C3 0.3089(4) 0.5029(3) 0.1132(3) 0.0501(8) Uani d . 1 . .
H H3 0.4126 0.4380 0.1281 0.060 Uiso calc R 1 . .
C C4 0.2369(4) 0.5317(4) 0.0004(3) 0.0561(8) Uani d . 1 . .
H H4 0.2922 0.4894 -0.0614 0.067 Uiso calc R 1 . .
C C5 0.0810(4) 0.6248(3) -0.0189(3) 0.0553(8) Uani d . 1 . .
H H5 0.0308 0.6456 -0.0948 0.066 Uiso calc R 1 . .
C C6 -0.0010(4) 0.6872(3) 0.0722(3) 0.0494(8) Uani d . 1 . .
H H6 -0.1072 0.7477 0.0582 0.059 Uiso calc R 1 . .
C C7 0.0723(3) 0.6616(3) 0.1858(3) 0.0411(7) Uani d . 1 . .
C C8 -0.2076(4) 0.8749(3) 0.2161(3) 0.0429(7) Uani d . 1 . .
C C9 -0.1898(4) 1.0066(3) 0.1271(3) 0.0571(9) Uani d . 1 . .
H H9 -0.0855 1.0235 0.1077 0.069 Uiso calc R 1 . .
C C10 -0.3225(5) 1.1122(4) 0.0670(3) 0.0665(10) Uani d . 1 . .
H H10 -0.3077 1.1993 0.0069 0.080 Uiso calc R 1 . .
C C11 -0.4766(4) 1.0887(3) 0.0962(3) 0.0620(9) Uani d . 1 . .
H H11 -0.5668 1.1595 0.0550 0.074 Uiso calc R 1 . .
C C12 -0.4984(4) 0.9601(3) 0.1866(3) 0.0529(8) Uani d . 1 . .
H H12 -0.6039 0.9455 0.2069 0.063 Uiso calc R 1 . .
C C13 -0.3648(3) 0.8520(3) 0.2478(3) 0.0388(7) Uani d . 1 . .
C C14 -0.4029(4) 0.7160(3) 0.3450(3) 0.0399(7) Uani d . 1 . .
C C15 0.0244(4) 0.7207(3) 0.6097(3) 0.0472(7) Uani d . 1 . .
H H15 0.0070 0.6507 0.5859 0.057 Uiso calc R 1 . .
C C16 -0.2706(4) 0.8325(4) 0.5980(4) 0.0821(12) Uani d . 1 . .
H H16A -0.2647 0.7545 0.5709 0.123 Uiso calc R 1 . .
H H16B -0.3115 0.9213 0.5289 0.123 Uiso calc R 1 . .
H H16C -0.3440 0.8271 0.6765 0.123 Uiso calc R 1 . .
C C17 -0.0867(4) 0.9353(4) 0.6631(4) 0.0730(11) Uani d . 1 . .
H H17A 0.0279 0.9356 0.6498 0.110 Uiso calc R 1 . .
H H17B -0.1239 0.9177 0.7546 0.110 Uiso calc R 1 . .
H H17C -0.1515 1.0264 0.6103 0.110 Uiso calc R 1 . .

loop_
_atom_site_aniso_label
_atom_site_aniso_U_11
_atom_site_aniso_U_22
_atom_site_aniso_U_33
_atom_site_aniso_U_12
_atom_site_aniso_U_13
_atom_site_aniso_U_23
Ni1 0.0266(2) 0.0328(2) 0.0312(2) -0.00384(15) -0.00182(14) -0.00739(15)
S1 0.0385(5) 0.0590(5) 0.0440(4) -0.0096(4) -0.0055(3) -0.0165(4)
O1 0.0380(12) 0.0645(14) 0.0418(12) -0.0035(11) -0.0075(9) -0.0189(11)
O2 0.0390(13) 0.0620(14) 0.0583(14) 0.0012(11) -0.0136(10) -0.0217(11)
O3 0.0488(13) 0.0383(12) 0.0507(13) -0.0109(10) 0.0077(10) -0.0083(10)
O4 0.0458(13) 0.0440(12) 0.0561(13) -0.0135(10) 0.0116(11) -0.0125(10)
O5 0.0396(13) 0.0615(14) 0.0619(14) -0.0011(11) -0.0042(11) -0.0302(12)
N1 0.0392(16) 0.0548(17) 0.0596(17) -0.0016(13) -0.0001(13) -0.0230(14)
C1 0.0382(18) 0.0402(17) 0.0422(17) -0.0145(15) -0.0034(14) -0.0062(14)
C2 0.0373(17) 0.0401(16) 0.0344(15) -0.0146(14) -0.0054(12) -0.0058(13)
C3 0.0479(19) 0.0488(19) 0.0492(19) -0.0120(16) -0.0056(15) -0.0124(16)
C4 0.059(2) 0.066(2) 0.0479(19) -0.0171(19) -0.0054(16) -0.0247(17)
C5 0.064(2) 0.061(2) 0.0452(18) -0.0191(19) -0.0137(16) -0.0157(17)
C6 0.0444(19) 0.056(2) 0.0467(18) -0.0127(16) -0.0133(15) -0.0122(16)
C7 0.0380(17) 0.0432(17) 0.0398(16) -0.0177(14) -0.0025(13) -0.0068(13)
C8 0.0430(18) 0.0410(17) 0.0387(16) -0.0096(14) -0.0039(13) -0.0084(14)
C9 0.056(2) 0.055(2) 0.055(2) -0.0266(18) 0.0023(17) -0.0072(17)
C10 0.075(3) 0.044(2) 0.060(2) -0.018(2) -0.001(2) 0.0035(17)
C11 0.059(2) 0.0440(19) 0.057(2) 0.0006(17) -0.0058(18) -0.0013(16)
C12 0.0407(19) 0.0497(19) 0.055(2) -0.0071(16) -0.0006(15) -0.0090(16)
C13 0.0368(17) 0.0370(16) 0.0371(16) -0.0094(14) 0.0002(13) -0.0088(13)
C14 0.0338(17) 0.0419(18) 0.0397(16) -0.0105(14) -0.0036(13) -0.0090(14)
C15 0.048(2) 0.0482(19) 0.0381(17) -0.0065(16) 0.0032(15) -0.0155(15)
C16 0.045(2) 0.111(3) 0.092(3) -0.013(2) -0.004(2) -0.044(3)
C17 0.060(2) 0.064(2) 0.094(3) -0.0011(19) 0.003(2) -0.042(2)

loop_
_atom_type_symbol
_atom_type_description
_atom_type_scat_dispersion_real
_atom_type_scat_dispersion_imag
_atom_type_scat_source
C C 0.0033 0.0016 'International Tables Vol C Tables 4.2.6.8 and 6.1.1.4'
H H 0.0000 0.0000 'International Tables Vol C Tables 4.2.6.8 and 6.1.1.4'
N N 0.0061 0.0033 'International Tables Vol C Tables 4.2.6.8 and 6.1.1.4'
Ni Ni 0.3393 1.1124 'International Tables Vol C Tables 4.2.6.8 and 6.1.1.4'
O O 0.0106 0.0060 'International Tables Vol C Tables 4.2.6.8 and 6.1.1.4'
S S 0.1246 0.1234 'International Tables Vol C Tables 4.2.6.8 and 6.1.1.4'

loop_
_geom_angle_atom_site_label_1
_geom_angle_atom_site_label_2
_geom_angle_atom_site_label_3
_geom_angle_site_symmetry_1
_geom_angle_site_symmetry_3
_geom_angle
_geom_angle_publ_flag
O2 Ni1 O4 2_666 1_655 90.48(9) ?
O2 Ni1 O3 2_666 2_566 88.17(9) ?
O4 Ni1 O3 1_655 2_566 168.24(8) ?
O2 Ni1 O1 2_666 . 168.07(8) ?
O4 Ni1 O1 1_655 . 89.02(9) ?
O3 Ni1 O1 2_566 . 89.89(8) ?
O2 Ni1 O5 2_666 . 97.16(8) ?
O4 Ni1 O5 1_655 . 97.19(8) ?
O3 Ni1 O5 2_566 . 94.56(8) ?
O1 Ni1 O5 . . 94.73(8) ?
O2 Ni1 Ni1 2_666 2_666 84.58(6) ?
O4 Ni1 Ni1 1_655 2_666 81.54(6) ?
O3 Ni1 Ni1 2_566 2_666 86.70(6) ?
O1 Ni1 Ni1 . 2_666 83.56(6) ?
O5 Ni1 Ni1 . 2_666 177.88(6) ?
C7 S1 C8 . . 102.75(13) ?
C1 O1 Ni1 . . 123.11(19) ?
C1 O2 Ni1 . 2_666 123.63(19) ?
C14 O3 Ni1 . 2_566 119.78(18) ?
C14 O4 Ni1 . 1_455 125.92(19) ?
C15 O5 Ni1 . . 120.6(2) ?
C15 N1 C17 . . 120.9(3) ?
C15 N1 C16 . . 120.9(3) ?
C17 N1 C16 . . 118.2(3) ?
O2 C1 O1 . . 124.9(3) ?
O2 C1 C2 . . 117.1(3) ?
O1 C1 C2 . . 118.0(3) ?
C3 C2 C7 . . 119.1(3) ?
C3 C2 C1 . . 117.4(3) ?
C7 C2 C1 . . 123.5(3) ?
C4 C3 C2 . . 122.1(3) ?
C4 C3 H3 . . 118.9 ?
C2 C3 H3 . . 118.9 ?
C3 C4 C5 . . 118.5(3) ?
C3 C4 H4 . . 120.7 ?
C5 C4 H4 . . 120.7 ?
C6 C5 C4 . . 120.9(3) ?
C6 C5 H5 . . 119.6 ?
C4 C5 H5 . . 119.6 ?
C5 C6 C7 . . 121.2(3) ?
C5 C6 H6 . . 119.4 ?
C7 C6 H6 . . 119.4 ?
C6 C7 C2 . . 118.1(3) ?
C6 C7 S1 . . 120.9(2) ?
C2 C7 S1 . . 121.0(2) ?
C9 C8 C13 . . 118.9(3) ?
C9 C8 S1 . . 117.6(2) ?
C13 C8 S1 . . 123.1(2) ?
C10 C9 C8 . . 121.5(3) ?
C10 C9 H9 . . 119.2 ?
C8 C9 H9 . . 119.2 ?
C11 C10 C9 . . 119.6(3) ?
C11 C10 H10 . . 120.2 ?
C9 C10 H10 . . 120.2 ?
C10 C11 C12 . . 120.1(3) ?
C10 C11 H11 . . 120.0 ?
C12 C11 H11 . . 120.0 ?
C11 C12 C13 . . 120.9(3) ?
C11 C12 H12 . . 119.6 ?
C13 C12 H12 . . 119.6 ?
C8 C13 C12 . . 119.0(3) ?
C8 C13 C14 . . 124.6(3) ?
C12 C13 C14 . . 116.4(2) ?
O3 C14 O4 . . 126.0(3) ?
O3 C14 C13 . . 118.5(2) ?
O4 C14 C13 . . 115.4(3) ?
O5 C15 N1 . . 123.4(3) ?
O5 C15 H15 . . 118.3 ?
N1 C15 H15 . . 118.3 ?
N1 C16 H16A . . 109.5 ?
N1 C16 H16B . . 109.5 ?
H16A C16 H16B . . 109.5 ?
N1 C16 H16C . . 109.5 ?
H16A C16 H16C . . 109.5 ?
H16B C16 H16C . . 109.5 ?
N1 C17 H17A . . 109.5 ?
N1 C17 H17B . . 109.5 ?
H17A C17 H17B . . 109.5 ?
N1 C17 H17C . . 109.5 ?
H17A C17 H17C . . 109.5 ?
H17B C17 H17C . . 109.5 ?

loop_
_geom_bond_atom_site_label_1
_geom_bond_atom_site_label_2
_geom_bond_site_symmetry_2
_geom_bond_distance
_geom_bond_publ_flag
Ni1 O2 2_666 1.947(2) ?
Ni1 O4 1_655 1.9695(19) ?
Ni1 O3 2_566 1.9751(19) ?
Ni1 O1 . 1.9790(19) ?
Ni1 O5 . 2.129(2) ?
Ni1 Ni1 2_666 2.6374(6) ?
S1 C7 . 1.781(3) ?
S1 C8 . 1.786(3) ?
O1 C1 . 1.259(3) ?
O2 C1 . 1.258(3) ?
O3 C14 . 1.249(3) ?
O4 C14 . 1.258(3) ?
O5 C15 . 1.236(3) ?
N1 C15 . 1.325(4) ?
N1 C17 . 1.450(4) ?
N1 C16 . 1.460(4) ?
C1 C2 . 1.504(4) ?
C2 C3 . 1.391(4) ?
C2 C7 . 1.405(4) ?
C3 C4 . 1.375(4) ?
C3 H3 . 0.9300 ?
C4 C5 . 1.379(4) ?
C4 H4 . 0.9300 ?
C5 C6 . 1.373(4) ?
C5 H5 . 0.9300 ?
C6 C7 . 1.400(4) ?
C6 H6 . 0.9300 ?
C8 C9 . 1.389(4) ?
C8 C13 . 1.390(4) ?
C9 C10 . 1.371(4) ?
C9 H9 . 0.9300 ?
C10 C11 . 1.368(5) ?
C10 H10 . 0.9300 ?
C11 C12 . 1.379(4) ?
C11 H11 . 0.9300 ?
C12 C13 . 1.391(4) ?
C12 H12 . 0.9300 ?
C13 C14 . 1.507(4) ?
C15 H15 . 0.9300 ?
C16 H16A . 0.9600 ?
C16 H16B . 0.9600 ?
C16 H16C . 0.9600 ?
C17 H17A . 0.9600 ?
C17 H17B . 0.9600 ?
C17 H17C . 0.9600 ?
